data_7060554
loop_
_publ_author_name
'Biswas, Mousumi'
'Basak, Dipmalya'
'Sa\~nudo, E. Carolina'
'Ray, Debashis'

_publ_section_title
;
 Heterodinuclear [Co-Ln] complexes of semicarbazide-arm bearing ligand:
 synthesis from the cleavage of starting [Co-Co] complex, structures and
 magnetic properties
;
_journal_issue 19
_journal_name_full 'New Journal of Chemistry'
_journal_page_first 8755
_journal_page_last 8762
_journal_paper_doi 10.1039/D1NJ00971K
_journal_volume 45
_journal_year 2021
_chemical_formula_moiety 'C30 H50 Co Dy N3 O12, 3(C H4 O)'
_chemical_formula_sum 'C33 H62 Co Dy N3 O15'
_chemical_formula_weight 962.28
_space_group_crystal_system orthorhombic
_space_group_IT_number 29
_space_group_name_Hall 'P 2c -2ac'
_space_group_name_H-M_alt 'P c a 21'
_atom_sites_solution_hydrogens geom
_audit_creation_date 2021-03-23
_audit_creation_method
;
Olex2 1.3-alpha
(compiled 2020.11.12 svn.r5f609507 for OlexSys, GUI svn.r6257)
;
_audit_update_record
;
2021-04-03 deposited with the CCDC.	2021-04-13 downloaded from the CCDC.
;
_cell_angle_alpha 90
_cell_angle_beta 90
_cell_angle_gamma 90
_cell_formula_units_Z 4
_cell_length_a 22.6276(16)
_cell_length_b 10.2921(7)
_cell_length_c 18.4487(13)
_cell_measurement_reflns_used 48312
_cell_measurement_temperature 150.15
_cell_measurement_theta_max 25.007
_cell_measurement_theta_min 2.112
_cell_volume 4296.4(5)
_computing_cell_refinement 'SAINT v8.34A (Bruker, 2013)'
_computing_data_collection 'Bruker SMART'
_computing_data_reduction 'SAINT v8.34A (Bruker, 2013)'
_computing_molecular_graphics 'Olex2 1.3-alpha (Dolomanov et al., 2009)'
_computing_publication_material 'Olex2 1.3-alpha (Dolomanov et al., 2009)'
_computing_structure_refinement 'XL  (Sheldrick, 2008)'
_computing_structure_solution 'SHELXT 2014/4 (Sheldrick, 2014)'
_diffrn_ambient_temperature 150.15
_diffrn_measured_fraction_theta_full 0.995
_diffrn_measured_fraction_theta_max 0.994
_diffrn_measurement_device_type 'CCD area detector'
_diffrn_measurement_method '\w scans'
_diffrn_radiation_monochromator graphite
_diffrn_radiation_type MoK\a
_diffrn_radiation_wavelength 0.71073
_diffrn_reflns_av_R_equivalents 0.0721
_diffrn_reflns_av_unetI/netI 0.0499
_diffrn_reflns_Laue_measured_fraction_full 0.995
_diffrn_reflns_Laue_measured_fraction_max 0.994
_diffrn_reflns_limit_h_max 26
_diffrn_reflns_limit_h_min -26
_diffrn_reflns_limit_k_max 12
_diffrn_reflns_limit_k_min -12
_diffrn_reflns_limit_l_max 21
_diffrn_reflns_limit_l_min -21
_diffrn_reflns_number 48312
_diffrn_reflns_point_group_measured_fraction_full 0.987
_diffrn_reflns_point_group_measured_fraction_max 0.986
_diffrn_reflns_theta_full 25.007
_diffrn_reflns_theta_max 25.007
_diffrn_reflns_theta_min 2.112
_diffrn_source_current 30.0
_diffrn_source_power 1.35
_diffrn_source_voltage 45.0
_exptl_absorpt_coefficient_mu 2.176
_exptl_absorpt_correction_T_max 0.787
_exptl_absorpt_correction_T_min 0.648
_exptl_absorpt_correction_type multi-scan
_exptl_absorpt_process_details
;
SADABS 2016/2: Krause, L., Herbst-Irmer, R., Sheldrick G.M. & Stalke D.,
 J. Appl. Cryst. 48 (2015) 3-10
;
_exptl_crystal_colour orange
_exptl_crystal_colour_primary orange
_exptl_crystal_density_diffrn 1.488
_exptl_crystal_description plate
_exptl_crystal_F_000 1976
_exptl_crystal_size_max 0.29
_exptl_crystal_size_mid 0.17
_exptl_crystal_size_min 0.11
_refine_diff_density_max 2.514
_refine_diff_density_min -1.399
_refine_diff_density_rms 0.177
_refine_ls_abs_structure_details
;
 Refined as an inversion twin.
;
_refine_ls_abs_structure_Flack 0.24(3)
_refine_ls_extinction_method none
_refine_ls_goodness_of_fit_ref 1.096
_refine_ls_hydrogen_treatment constr
_refine_ls_matrix_type full
_refine_ls_number_parameters 499
_refine_ls_number_reflns 7465
_refine_ls_number_restraints 31
_refine_ls_restrained_S_all 1.095
_refine_ls_R_factor_all 0.0634
_refine_ls_R_factor_gt 0.0560
_refine_ls_shift/su_max 0.000
_refine_ls_shift/su_mean 0.000
_refine_ls_structure_factor_coef Fsqd
_refine_ls_weighting_details 'w=1/[\s^2^(Fo^2^)+(0.0513P)^2^+55.9763P] where P=(Fo^2^+2Fc^2^)/3'
_refine_ls_weighting_scheme calc
_refine_ls_wR_factor_gt 0.1411
_refine_ls_wR_factor_ref 0.1454
_reflns_Friedel_coverage 0.917
_reflns_Friedel_fraction_full 0.978
_reflns_Friedel_fraction_max 0.978
_reflns_number_gt 6676
_reflns_number_total 7465
_reflns_threshold_expression 'I > 2\s(I)'
_cod_data_source_file d1nj00971k2.cif
_cod_data_source_block complex_3
_cod_depositor_comments 'Adding full bibliography for 7060553--7060556.cif.'
_cod_database_code 7060554
_shelx_shelxl_version_number 2018/3
_shelx_space_group_comment
;
The symmetry employed for this shelxl refinement is uniquely defined
by the following loop, which should always be used as a source of
symmetry information in preference to the above space-group names.
They are only intended as comments.
;
_shelx_estimated_absorpt_t_max 0.796
_shelx_estimated_absorpt_t_min 0.571
_olex2_refinement_description
;
1. Twinned data refinement
 Scales: 0.76(3)
 0.24(3)
2. Fixed Uiso
 At 1.2 times of:
  All C(H) groups, H12 of O12, All N(H) groups, All N(H,H) groups
 At 1.5 times of:
  All C(H,H,H) groups, H15 of O15, H13 of O13, H14 of O14
3. Uiso/Uaniso restraints and constraints
Uanis(C7) \\sim Ueq, Uanis(N1) \\sim Ueq, Uanis(N2) \\sim Ueq: with sigma of
0.001 and sigma for terminal atoms of 0.002
Uanis(C15) \\sim Ueq, Uanis(C20) \\sim Ueq: with sigma of 0.01 and sigma for
terminal atoms of 0.02
4.a Aromatic/amide H refined with riding coordinates:
 O12(H12), N2(H2), C3(H3), C7(H7), C5(H5), C4(H4)
4.b X=CH2 refined with riding coordinates:
 N3(H3A,H3B)
4.c Idealised Me refined as rotating group:
 C9(H9A,H9B,H9C), C18(H18A,H18B,H18C), C17(H17A,H17B,H17C), C23(H23A,H23B,
 H23C), C30(H30A,H30B,H30C), C12(H12A,H12B,H12C), C22(H22A,H22B,H22C), C13(H13A,
 H13B,H13C), C14(H14A,H14B,H14C), C19(H19A,H19B,H19C), C29(H29A,H29B,H29C),
 C24(H24A,H24B,H24C), C28(H28A,H28B,H28C), C27(H27A,H27B,H27C), C33(H33A,H33B,
 H33C), C31(H31A,H31B,H31C), C32(H32A,H32B,H32C)
4.d Idealised tetrahedral OH refined as rotating group:
 O14(H14), O15(H15), O13(H13)
;
_olex2_submission_special_instructions 'No special instructions were received'

loop_
_space_group_symop_operation_xyz
'x, y, z'
'-x, -y, z+1/2'
'x+1/2, -y, z'
'-x+1/2, y, z+1/2'

loop_
_atom_site_label
_atom_site_type_symbol
_atom_site_fract_x
_atom_site_fract_y
_atom_site_fract_z
_atom_site_U_iso_or_equiv
_atom_site_adp_type
_atom_site_occupancy
_atom_site_site_symmetry_order
_atom_site_calc_flag
_atom_site_refinement_flags_posn
_atom_site_refinement_flags_adp
_atom_site_refinement_flags_occupancy
_atom_site_disorder_assembly
_atom_site_disorder_group
O10 O 0.0228(4) -0.4309(9) -0.1026(6) 0.022(2) Uani 1 1 d . . . . .
O9 O -0.0580(5) -0.4261(9) 0.0178(6) 0.022(2) Uani 1 1 d . . . . .
O8 O -0.1211(5) -0.2641(9) 0.0093(7) 0.023(2) Uani 1 1 d . . . . .
O12 O -0.1533(5) 0.0970(10) -0.0736(6) 0.029(3) Uani 1 1 d . . . . .
H12 H -0.167651 0.026322 -0.047576 0.035 Uiso 1 1 calc R U . . .
O11 O 0.0708(5) -0.3193(11) -0.0207(6) 0.024(3) Uani 1 1 d . . . . .
O3 O -0.0035(5) -0.1772(10) 0.0760(6) 0.025(3) Uani 1 1 d . . . . .
O5 O 0.0086(5) 0.0474(10) -0.1713(6) 0.022(3) Uani 1 1 d . . . . .
C9 C 0.0185(8) -0.2652(16) 0.1311(10) 0.031(4) Uani 1 1 d . . . . .
H9A H -0.003979 -0.254264 0.174758 0.047 Uiso 1 1 calc R U . . .
H9B H 0.059361 -0.246372 0.140611 0.047 Uiso 1 1 calc R U . . .
H9C H 0.014812 -0.353108 0.114353 0.047 Uiso 1 1 calc R U . . .
O6 O -0.0961(5) -0.1207(10) -0.1327(6) 0.025(3) Uani 1 1 d . . . . .
O7 O -0.0922(5) -0.3298(10) -0.1499(6) 0.021(3) Uani 1 1 d . . . . .
O4 O 0.0331(5) -0.1548(10) -0.1423(6) 0.026(3) Uani 1 1 d . . . . .
C25 C -0.1089(7) -0.3721(16) 0.0332(9) 0.019(4) Uani 1 1 d . . . . .
C20 C 0.0695(6) -0.4146(13) -0.0660(10) 0.023(4) Uani 1 1 d . U . . .
C18 C -0.2231(9) -0.243(2) -0.1571(15) 0.062(8) Uani 1 1 d . . . . .
H18A H -0.219175 -0.331010 -0.140289 0.093 Uiso 1 1 calc R U . . .
H18B H -0.260544 -0.232692 -0.180758 0.093 Uiso 1 1 calc R U . . .
H18C H -0.220715 -0.184785 -0.116571 0.093 Uiso 1 1 calc R U . . .
C21 C 0.1219(8) -0.5006(16) -0.0767(9) 0.030(4) Uani 1 1 d . . . . .
C26 C -0.1516(7) -0.4448(14) 0.0825(9) 0.020(3) Uani 1 1 d . . . . .
C10 C 0.0445(8) -0.0480(15) -0.1711(8) 0.022(4) Uani 1 1 d . . . . .
C17 C -0.1818(8) -0.0735(16) -0.2383(10) 0.029(4) Uani 1 1 d . . . . .
H17A H -0.217574 -0.068664 -0.266161 0.044 Uiso 1 1 calc R U . . .
H17B H -0.148874 -0.049331 -0.268257 0.044 Uiso 1 1 calc R U . . .
H17C H -0.184367 -0.015186 -0.197810 0.044 Uiso 1 1 calc R U . . .
C23 C 0.1338(9) -0.568(2) -0.0016(13) 0.045(5) Uani 1 1 d . . . . .
H23A H 0.102538 -0.628058 0.008674 0.068 Uiso 1 1 calc R U . . .
H23B H 0.135344 -0.502970 0.035730 0.068 Uiso 1 1 calc R U . . .
H23C H 0.170781 -0.613382 -0.003480 0.068 Uiso 1 1 calc R U . . .
C30 C -0.1927(9) 0.2019(17) -0.0784(11) 0.043(5) Uani 1 1 d . . . . .
H30A H -0.217813 0.190679 -0.119786 0.064 Uiso 1 1 calc R U . . .
H30B H -0.170735 0.281261 -0.083275 0.064 Uiso 1 1 calc R U . . .
H30C H -0.216348 0.205566 -0.035237 0.064 Uiso 1 1 calc R U . . .
C11 C 0.1073(8) -0.0316(15) -0.2037(9) 0.025(4) Uani 1 1 d . . . . .
C12 C 0.1123(8) 0.0944(16) -0.2441(10) 0.029(4) Uani 1 1 d . . . . .
H12A H 0.095518 0.084565 -0.291638 0.044 Uiso 1 1 calc R U . . .
H12B H 0.153140 0.118207 -0.248353 0.044 Uiso 1 1 calc R U . . .
H12C H 0.091321 0.160960 -0.218304 0.044 Uiso 1 1 calc R U . . .
C22 C 0.1772(7) -0.4247(19) -0.0976(11) 0.037(5) Uani 1 1 d . . . . .
H22A H 0.187762 -0.366789 -0.058926 0.055 Uiso 1 1 calc R U . . .
H22B H 0.169570 -0.375382 -0.140779 0.055 Uiso 1 1 calc R U . . .
H22C H 0.209138 -0.484120 -0.106347 0.055 Uiso 1 1 calc R U . . .
C13 C 0.1463(9) -0.0263(19) -0.1356(10) 0.037(5) Uani 1 1 d . . . . .
H13A H 0.179154 -0.084361 -0.141242 0.055 Uiso 1 1 calc R U . . .
H13B H 0.123455 -0.051746 -0.094098 0.055 Uiso 1 1 calc R U . . .
H13C H 0.160615 0.060711 -0.128846 0.055 Uiso 1 1 calc R U . . .
C14 C 0.1224(9) -0.1475(17) -0.2491(12) 0.040(5) Uani 1 1 d . . . . .
H14A H 0.163472 -0.144281 -0.262021 0.059 Uiso 1 1 calc R U . . .
H14B H 0.098731 -0.147100 -0.292236 0.059 Uiso 1 1 calc R U . . .
H14C H 0.114720 -0.225334 -0.222013 0.059 Uiso 1 1 calc R U . . .
C19 C -0.1718(12) -0.310(2) -0.2690(12) 0.053(7) Uani 1 1 d . . . . .
H19A H -0.133670 -0.309607 -0.291783 0.079 Uiso 1 1 calc R U . . .
H19B H -0.201598 -0.289867 -0.304356 0.079 Uiso 1 1 calc R U . . .
H19C H -0.179373 -0.394637 -0.249026 0.079 Uiso 1 1 calc R U . . .
C29 C -0.2127(11) -0.452(2) 0.0456(14) 0.065(7) Uani 1 1 d . . . . .
H29A H -0.230379 -0.367581 0.044842 0.097 Uiso 1 1 calc R U . . .
H29B H -0.237637 -0.511002 0.072038 0.097 Uiso 1 1 calc R U . . .
H29C H -0.208064 -0.483209 -0.003226 0.097 Uiso 1 1 calc R U . . .
C24 C 0.1092(9) -0.613(2) -0.1304(12) 0.047(6) Uani 1 1 d . . . . .
H24A H 0.100206 -0.577396 -0.177238 0.070 Uiso 1 1 calc R U . . .
H24B H 0.076192 -0.662663 -0.113282 0.070 Uiso 1 1 calc R U . . .
H24C H 0.143363 -0.667748 -0.133900 0.070 Uiso 1 1 calc R U . . .
C28 C -0.1312(11) -0.586(3) 0.0980(19) 0.084(11) Uani 1 1 d . . . . .
H28A H -0.159549 -0.628346 0.128665 0.126 Uiso 1 1 calc R U . . .
H28B H -0.093444 -0.584422 0.121846 0.126 Uiso 1 1 calc R U . . .
H28C H -0.127815 -0.632748 0.053168 0.126 Uiso 1 1 calc R U . . .
C27 C -0.1558(12) -0.374(3) 0.1538(11) 0.062(7) Uani 1 1 d . . . . .
H27A H -0.170758 -0.287949 0.145824 0.093 Uiso 1 1 calc R U . . .
H27B H -0.117308 -0.368942 0.175512 0.093 Uiso 1 1 calc R U . . .
H27C H -0.182022 -0.420210 0.185644 0.093 Uiso 1 1 calc R U . . .
O14 O -0.1988(6) -0.0683(13) 0.0186(7) 0.039(3) Uani 1 1 d . . . . .
H14 H -0.197717 -0.146918 0.025692 0.059 Uiso 1 1 calc R U . . .
O15 O 0.1783(6) -0.3598(12) 0.1673(7) 0.034(3) Uani 1 1 d . . . . .
H15 H 0.179509 -0.327128 0.126773 0.052 Uiso 1 1 calc R U . . .
O13 O 0.1650(7) -0.2061(14) 0.0509(8) 0.047(4) Uani 1 1 d . . . . .
H13 H 0.152158 -0.229762 0.011495 0.071 Uiso 1 1 calc R U . . .
C33 C 0.2199(9) -0.302(2) 0.2108(12) 0.045(5) Uani 1 1 d . . . . .
H33A H 0.207692 -0.215497 0.222312 0.067 Uiso 1 1 calc R U . . .
H33B H 0.257110 -0.299970 0.185897 0.067 Uiso 1 1 calc R U . . .
H33C H 0.223985 -0.351659 0.254734 0.067 Uiso 1 1 calc R U . . .
C31 C 0.1587(12) -0.072(2) 0.0573(11) 0.054(6) Uani 1 1 d . . . . .
H31A H 0.117973 -0.049136 0.050356 0.080 Uiso 1 1 calc R U . . .
H31B H 0.182473 -0.030022 0.021226 0.080 Uiso 1 1 calc R U . . .
H31C H 0.171244 -0.045318 0.104642 0.080 Uiso 1 1 calc R U . . .
C32 C -0.1842(11) 0.000(2) 0.0854(11) 0.054(6) Uani 1 1 d . . . . .
H32A H -0.201981 -0.044450 0.125690 0.081 Uiso 1 1 calc R U . . .
H32B H -0.199006 0.087084 0.082995 0.081 Uiso 1 1 calc R U . . .
H32C H -0.142105 0.001533 0.091494 0.081 Uiso 1 1 calc R U . . .
Dy Dy -0.02738(2) -0.24061(5) -0.05475(6) 0.01609(18) Uani 1 1 d . . . . .
Co Co -0.06791(9) 0.07177(17) -0.11507(12) 0.0160(4) Uani 1 1 d . . . . .
N2 N -0.0511(5) 0.3473(12) -0.1180(7) 0.018(3) Uani 1 1 d . U . . .
H2 H -0.041180 0.425410 -0.106783 0.022 Uiso 1 1 calc R U . . .
O1 O -0.0333(5) -0.0212(11) -0.0256(6) 0.023(3) Uani 1 1 d . . . . .
C1 C -0.0145(7) 0.0361(14) 0.0337(8) 0.016(3) Uani 1 1 d . . . . .
N1 N -0.0420(5) 0.2497(11) -0.0727(6) 0.015(3) Uani 1 1 d . U . . .
C3 C 0.0218(8) 0.0009(16) 0.1587(9) 0.026(4) Uani 1 1 d . . . . .
H3 H 0.031548 -0.055964 0.196070 0.031 Uiso 1 1 calc R U . . .
C7 C -0.0216(6) 0.2709(14) -0.0079(8) 0.015(3) Uani 1 1 d . U . . .
H7 H -0.015719 0.356910 0.005661 0.018 Uiso 1 1 calc R U . . .
C5 C 0.0119(8) 0.2166(16) 0.1130(9) 0.027(4) Uani 1 1 d . . . . .
H5 H 0.014694 0.305786 0.120241 0.032 Uiso 1 1 calc R U . . .
C6 C -0.0073(7) 0.1707(14) 0.0454(8) 0.016(3) Uani 1 1 d . . . . .
C4 C 0.0265(8) 0.1368(17) 0.1679(10) 0.031(4) Uani 1 1 d . . . . .
H4 H 0.039589 0.170931 0.211721 0.037 Uiso 1 1 calc R U . . .
O2 O -0.0920(5) 0.2043(9) -0.1983(6) 0.020(2) Uani 1 1 d . . . . .
C8 C -0.0765(7) 0.3200(16) -0.1823(10) 0.025(4) Uani 1 1 d . . . . .
C15 C -0.1161(7) -0.2247(14) -0.1618(10) 0.021(3) Uani 1 1 d . U . . .
C2 C 0.0023(8) -0.0451(14) 0.0922(8) 0.020(3) Uani 1 1 d . . . . .
C16 C -0.1731(7) -0.2126(14) -0.2108(10) 0.025(4) Uani 1 1 d . . . . .
N3 N -0.0848(6) 0.4165(11) -0.2306(7) 0.020(3) Uani 1 1 d . . . . .
H3A H -0.100424 0.399879 -0.272101 0.024 Uiso 1 1 calc R U . . .
H3B H -0.074424 0.494604 -0.220048 0.024 Uiso 1 1 calc R U . . .

loop_
_atom_site_aniso_label
_atom_site_aniso_U_11
_atom_site_aniso_U_22
_atom_site_aniso_U_33
_atom_site_aniso_U_23
_atom_site_aniso_U_13
_atom_site_aniso_U_12
O10 0.022(6) 0.010(5) 0.035(7) 0.002(4) 0.004(5) 0.007(4)
O9 0.030(6) 0.010(5) 0.028(6) 0.010(4) 0.004(5) -0.007(4)
O8 0.032(7) 0.011(5) 0.025(6) 0.003(5) 0.001(5) 0.000(4)
O12 0.020(5) 0.018(5) 0.048(9) -0.001(5) 0.010(5) 0.004(4)
O11 0.022(6) 0.024(6) 0.026(6) -0.009(5) -0.004(5) 0.000(5)
O3 0.036(7) 0.017(5) 0.023(6) 0.001(5) -0.004(5) -0.002(5)
O5 0.027(6) 0.018(6) 0.022(7) 0.013(5) 0.003(5) 0.006(5)
C9 0.038(11) 0.020(8) 0.036(10) 0.007(7) -0.009(8) -0.005(7)
O6 0.027(6) 0.012(5) 0.035(7) -0.004(5) -0.012(5) 0.002(4)
O7 0.018(6) 0.010(5) 0.035(7) -0.004(5) -0.008(5) -0.005(5)
O4 0.032(7) 0.012(5) 0.035(7) 0.002(5) 0.015(5) 0.004(5)
C25 0.016(8) 0.026(9) 0.017(9) -0.001(7) 0.007(7) -0.006(7)
C20 0.020(7) 0.015(6) 0.034(9) 0.013(7) -0.007(7) -0.005(5)
C18 0.030(11) 0.063(15) 0.093(19) 0.060(14) -0.018(12) -0.007(10)
C21 0.029(9) 0.019(7) 0.042(12) -0.010(7) 0.006(7) -0.005(7)
C26 0.022(8) 0.018(7) 0.022(9) 0.001(6) 0.005(7) 0.000(6)
C10 0.034(10) 0.019(8) 0.013(8) -0.002(6) -0.002(7) 0.001(7)
C17 0.037(11) 0.022(8) 0.029(10) -0.009(7) -0.010(8) 0.001(7)
C23 0.032(11) 0.034(10) 0.071(16) 0.005(11) -0.005(11) 0.008(9)
C30 0.044(11) 0.029(9) 0.056(15) 0.000(8) 0.013(9) 0.012(8)
C11 0.032(9) 0.014(7) 0.027(10) -0.006(6) 0.007(7) -0.001(7)
C12 0.031(10) 0.023(8) 0.034(11) 0.002(7) 0.011(8) -0.003(7)
C22 0.019(9) 0.047(11) 0.045(13) 0.010(9) 0.004(8) -0.004(8)
C13 0.032(11) 0.042(11) 0.037(12) 0.014(9) -0.002(8) 0.005(8)
C14 0.038(11) 0.029(10) 0.052(13) 0.001(9) 0.017(10) 0.008(8)
C19 0.080(17) 0.039(12) 0.040(13) -0.019(10) -0.037(12) 0.015(11)
C29 0.068(17) 0.051(14) 0.075(18) 0.029(13) 0.005(14) -0.006(12)
C24 0.028(11) 0.048(12) 0.064(16) -0.011(11) -0.003(10) 0.003(9)
C28 0.051(16) 0.064(17) 0.14(3) 0.059(18) 0.045(17) 0.018(13)
C27 0.075(18) 0.086(19) 0.024(12) -0.001(12) 0.011(11) -0.039(15)
O14 0.051(8) 0.044(7) 0.023(7) 0.013(6) 0.012(6) 0.018(7)
O15 0.043(8) 0.036(7) 0.025(7) -0.007(6) 0.003(6) -0.007(6)
O13 0.062(10) 0.043(8) 0.037(9) -0.003(6) -0.010(7) -0.016(7)
C33 0.045(12) 0.049(12) 0.040(12) -0.008(10) 0.004(10) 0.004(10)
C31 0.072(17) 0.065(15) 0.024(11) -0.014(11) 0.001(11) 0.011(13)
C32 0.069(16) 0.064(15) 0.028(11) -0.011(11) -0.007(11) 0.026(12)
Dy 0.0179(3) 0.0087(3) 0.0217(3) -0.0004(4) -0.0007(5) 0.0003(2)
Co 0.0218(10) 0.0098(8) 0.0163(10) -0.0003(8) -0.0017(9) 0.0010(8)
N2 0.019(3) 0.017(3) 0.019(3) -0.0001(14) -0.0003(14) 0.0001(14)
O1 0.016(6) 0.031(6) 0.023(6) 0.005(4) 0.002(4) 0.001(5)
C1 0.018(8) 0.018(7) 0.011(8) -0.006(6) 0.003(6) 0.004(6)
N1 0.015(3) 0.014(3) 0.015(3) -0.0004(14) 0.0006(14) 0.0004(14)
C3 0.037(10) 0.025(8) 0.015(8) -0.002(7) -0.010(7) 0.000(7)
C7 0.015(3) 0.014(3) 0.015(3) -0.0004(14) -0.0001(14) 0.0004(14)
C5 0.032(10) 0.022(8) 0.026(10) -0.006(7) -0.002(7) -0.002(7)
C6 0.019(8) 0.016(7) 0.013(8) -0.006(6) 0.001(6) -0.005(6)
C4 0.042(11) 0.026(9) 0.025(10) -0.005(7) -0.008(8) -0.002(8)
O2 0.038(7) 0.005(5) 0.018(6) -0.005(4) -0.003(5) 0.004(4)
C8 0.022(9) 0.024(8) 0.030(10) -0.004(7) 0.005(7) 0.009(7)
C15 0.026(8) 0.009(6) 0.027(8) -0.009(6) -0.002(7) -0.005(6)
C2 0.033(9) 0.012(7) 0.014(8) 0.006(6) 0.002(7) 0.001(6)
C16 0.025(9) 0.010(7) 0.040(11) -0.002(7) -0.004(8) 0.000(6)
N3 0.041(9) 0.010(6) 0.009(6) 0.002(5) -0.011(6) 0.000(6)

loop_
_atom_type_symbol
_atom_type_description
_atom_type_scat_dispersion_real
_atom_type_scat_dispersion_imag
_atom_type_scat_source
C C 0.0033 0.0016 'International Tables Vol C Tables 4.2.6.8 and 6.1.1.4'
H H 0.0000 0.0000 'International Tables Vol C Tables 4.2.6.8 and 6.1.1.4'
Co Co 0.3494 0.9721 'International Tables Vol C Tables 4.2.6.8 and 6.1.1.4'
Dy Dy -0.1892 4.4098 'International Tables Vol C Tables 4.2.6.8 and 6.1.1.4'
N N 0.0061 0.0033 'International Tables Vol C Tables 4.2.6.8 and 6.1.1.4'
O O 0.0106 0.0060 'International Tables Vol C Tables 4.2.6.8 and 6.1.1.4'

loop_
_geom_angle_atom_site_label_1
_geom_angle_atom_site_label_2
_geom_angle_atom_site_label_3
_geom_angle
_geom_angle_site_symmetry_1
_geom_angle_site_symmetry_3
_geom_angle_publ_flag
C20 O10 Dy 95.2(9) . . ?
C25 O9 Dy 92.1(9) . . ?
C25 O8 Dy 93.9(10) . . ?
C30 O12 H12 114.4 . . ?
C30 O12 Co 131.2(11) . . ?
Co O12 H12 114.4 . . ?
C20 O11 Dy 93.7(8) . . ?
C9 O3 Dy 125.1(9) . . ?
C2 O3 C9 115.2(12) . . ?
C2 O3 Dy 118.0(9) . . ?
C10 O5 Co 129.5(10) . . ?
O3 C9 H9A 109.5 . . ?
O3 C9 H9B 109.5 . . ?
O3 C9 H9C 109.5 . . ?
H9A C9 H9B 109.5 . . ?
H9A C9 H9C 109.5 . . ?
H9B C9 H9C 109.5 . . ?
Co O6 Dy 101.0(4) . . ?
C15 O6 Dy 92.8(9) . . ?
C15 O6 Co 163.4(12) . . ?
C15 O7 Dy 93.5(9) . . ?
C10 O4 Dy 139.6(10) . . ?
O9 C25 C26 118.7(14) . . ?
O9 C25 Dy 60.1(7) . . ?
O8 C25 O9 120.3(14) . . ?
O8 C25 C26 121.0(15) . . ?
O8 C25 Dy 60.2(8) . . ?
C26 C25 Dy 178.3(12) . . ?
O10 C20 O11 117.7(13) . . ?
O10 C20 C21 121.0(14) . . ?
O10 C20 Dy 58.5(7) . . ?
O11 C20 C21 121.2(13) . . ?
O11 C20 Dy 59.3(7) . . ?
C21 C20 Dy 175.8(12) . . ?
H18A C18 H18B 109.5 . . ?
H18A C18 H18C 109.5 . . ?
H18B C18 H18C 109.5 . . ?
C16 C18 H18A 109.5 . . ?
C16 C18 H18B 109.5 . . ?
C16 C18 H18C 109.5 . . ?
C20 C21 C23 106.3(14) . . ?
C20 C21 C22 112.4(14) . . ?
C20 C21 C24 112.2(15) . . ?
C22 C21 C23 108.0(15) . . ?
C22 C21 C24 111.8(15) . . ?
C24 C21 C23 105.5(15) . . ?
C25 C26 C29 109.3(15) . . ?
C25 C26 C28 112.3(15) . . ?
C29 C26 C28 107.5(18) . . ?
C27 C26 C25 108.9(14) . . ?
C27 C26 C29 110.8(18) . . ?
C27 C26 C28 108(2) . . ?
O5 C10 C11 119.9(14) . . ?
O4 C10 O5 123.2(15) . . ?
O4 C10 C11 116.7(14) . . ?
H17A C17 H17B 109.5 . . ?
H17A C17 H17C 109.5 . . ?
H17B C17 H17C 109.5 . . ?
C16 C17 H17A 109.5 . . ?
C16 C17 H17B 109.5 . . ?
C16 C17 H17C 109.5 . . ?
C21 C23 H23A 109.5 . . ?
C21 C23 H23B 109.5 . . ?
C21 C23 H23C 109.5 . . ?
H23A C23 H23B 109.5 . . ?
H23A C23 H23C 109.5 . . ?
H23B C23 H23C 109.5 . . ?
O12 C30 H30A 109.5 . . ?
O12 C30 H30B 109.5 . . ?
O12 C30 H30C 109.5 . . ?
H30A C30 H30B 109.5 . . ?
H30A C30 H30C 109.5 . . ?
H30B C30 H30C 109.5 . . ?
C12 C11 C10 110.8(14) . . ?
C12 C11 C13 109.4(14) . . ?
C13 C11 C10 102.2(13) . . ?
C14 C11 C10 109.9(14) . . ?
C14 C11 C12 113.2(15) . . ?
C14 C11 C13 110.8(15) . . ?
C11 C12 H12A 109.5 . . ?
C11 C12 H12B 109.5 . . ?
C11 C12 H12C 109.5 . . ?
H12A C12 H12B 109.5 . . ?
H12A C12 H12C 109.5 . . ?
H12B C12 H12C 109.5 . . ?
C21 C22 H22A 109.5 . . ?
C21 C22 H22B 109.5 . . ?
C21 C22 H22C 109.5 . . ?
H22A C22 H22B 109.5 . . ?
H22A C22 H22C 109.5 . . ?
H22B C22 H22C 109.5 . . ?
C11 C13 H13A 109.5 . . ?
C11 C13 H13B 109.5 . . ?
C11 C13 H13C 109.5 . . ?
H13A C13 H13B 109.5 . . ?
H13A C13 H13C 109.5 . . ?
H13B C13 H13C 109.5 . . ?
C11 C14 H14A 109.5 . . ?
C11 C14 H14B 109.5 . . ?
C11 C14 H14C 109.5 . . ?
H14A C14 H14B 109.5 . . ?
H14A C14 H14C 109.5 . . ?
H14B C14 H14C 109.5 . . ?
H19A C19 H19B 109.5 . . ?
H19A C19 H19C 109.5 . . ?
H19B C19 H19C 109.5 . . ?
C16 C19 H19A 109.5 . . ?
C16 C19 H19B 109.5 . . ?
C16 C19 H19C 109.5 . . ?
C26 C29 H29A 109.5 . . ?
C26 C29 H29B 109.5 . . ?
C26 C29 H29C 109.5 . . ?
H29A C29 H29B 109.5 . . ?
H29A C29 H29C 109.5 . . ?
H29B C29 H29C 109.5 . . ?
C21 C24 H24A 109.5 . . ?
C21 C24 H24B 109.5 . . ?
C21 C24 H24C 109.5 . . ?
H24A C24 H24B 109.5 . . ?
H24A C24 H24C 109.5 . . ?
H24B C24 H24C 109.5 . . ?
C26 C28 H28A 109.5 . . ?
C26 C28 H28B 109.5 . . ?
C26 C28 H28C 109.5 . . ?
H28A C28 H28B 109.5 . . ?
H28A C28 H28C 109.5 . . ?
H28B C28 H28C 109.5 . . ?
C26 C27 H27A 109.5 . . ?
C26 C27 H27B 109.5 . . ?
C26 C27 H27C 109.5 . . ?
H27A C27 H27B 109.5 . . ?
H27A C27 H27C 109.5 . . ?
H27B C27 H27C 109.5 . . ?
C32 O14 H14 109.5 . . ?
C33 O15 H15 109.5 . . ?
C31 O13 H13 109.5 . . ?
O15 C33 H33A 109.5 . . ?
O15 C33 H33B 109.5 . . ?
O15 C33 H33C 109.5 . . ?
H33A C33 H33B 109.5 . . ?
H33A C33 H33C 109.5 . . ?
H33B C33 H33C 109.5 . . ?
O13 C31 H31A 109.5 . . ?
O13 C31 H31B 109.5 . . ?
O13 C31 H31C 109.5 . . ?
H31A C31 H31B 109.5 . . ?
H31A C31 H31C 109.5 . . ?
H31B C31 H31C 109.5 . . ?
O14 C32 H32A 109.5 . . ?
O14 C32 H32B 109.5 . . ?
O14 C32 H32C 109.5 . . ?
H32A C32 H32B 109.5 . . ?
H32A C32 H32C 109.5 . . ?
H32B C32 H32C 109.5 . . ?
O10 Dy O9 72.6(4) . . ?
O10 Dy O8 120.2(3) . . ?
O10 Dy O11 53.3(4) . . ?
O10 Dy O3 116.7(4) . . ?
O10 Dy O6 119.3(4) . . ?
O10 Dy O7 73.7(4) . . ?
O9 Dy O8 53.7(4) . . ?
O9 Dy O11 81.8(4) . . ?
O9 Dy O3 75.0(4) . . ?
O9 Dy O6 122.5(4) . . ?
O9 Dy O7 86.0(4) . . ?
O8 Dy O11 129.2(4) . . ?
O8 Dy O3 75.7(4) . . ?
O8 Dy O6 77.4(4) . . ?
O8 Dy O7 77.9(4) . . ?
O11 Dy O3 69.5(4) . . ?
O11 Dy O6 153.3(4) . . ?
O11 Dy O7 126.8(4) . . ?
O6 Dy O3 124.0(4) . . ?
O6 Dy O7 52.5(3) . . ?
O7 Dy O3 153.3(4) . . ?
O4 Dy O10 77.1(4) . . ?
O4 Dy O9 149.3(4) . . ?
O4 Dy O8 153.8(4) . . ?
O4 Dy O11 76.5(4) . . ?
O4 Dy O3 116.1(4) . . ?
O4 Dy O6 76.8(4) . . ?
O4 Dy O7 89.8(4) . . ?
O4 Dy O1 79.8(4) . . ?
O1 Dy O10 153.4(4) . . ?
O1 Dy O9 128.2(4) . . ?
O1 Dy O8 86.2(3) . . ?
O1 Dy O11 108.4(4) . . ?
O1 Dy O3 63.0(4) . . ?
O1 Dy O6 67.0(4) . . ?
O1 Dy O7 119.4(4) . . ?
O12 Co O6 83.9(4) . . ?
O12 Co O2 87.0(4) . . ?
O5 Co O12 170.7(5) . . ?
O5 Co O6 93.6(5) . . ?
O5 Co O1 91.6(4) . . ?
O5 Co N1 93.5(5) . . ?
O5 Co O2 85.9(4) . . ?
O6 Co O2 114.5(4) . . ?
O1 Co O12 96.6(4) . . ?
O1 Co O6 78.6(4) . . ?
O1 Co N1 90.0(4) . . ?
O1 Co O2 166.8(4) . . ?
N1 Co O12 90.8(4) . . ?
N1 Co O6 166.8(5) . . ?
N1 Co O2 77.2(4) . . ?
N1 N2 H2 121.2 . . ?
N1 N2 C8 117.7(12) . . ?
C8 N2 H2 121.2 . . ?
Co O1 Dy 106.7(5) . . ?
C1 O1 Dy 127.5(9) . . ?
C1 O1 Co 125.6(10) . . ?
O1 C1 C6 127.1(14) . . ?
O1 C1 C2 117.2(13) . . ?
C6 C1 C2 115.6(13) . . ?
N2 N1 Co 112.8(9) . . ?
C7 N1 Co 126.5(9) . . ?
C7 N1 N2 120.6(12) . . ?
C4 C3 H3 121.1 . . ?
C2 C3 H3 121.1 . . ?
C2 C3 C4 117.8(15) . . ?
N1 C7 H7 117.3 . . ?
N1 C7 C6 125.4(13) . . ?
C6 C7 H7 117.3 . . ?
C6 C5 H5 118.6 . . ?
C4 C5 H5 118.6 . . ?
C4 C5 C6 122.7(16) . . ?
C1 C6 C7 124.4(14) . . ?
C5 C6 C1 120.0(14) . . ?
C5 C6 C7 115.5(13) . . ?
C3 C4 H4 120.1 . . ?
C5 C4 C3 119.8(16) . . ?
C5 C4 H4 120.1 . . ?
C8 O2 Co 111.2(10) . . ?
N2 C8 N3 119.3(14) . . ?
O2 C8 N2 121.0(15) . . ?
O2 C8 N3 119.7(15) . . ?
O6 C15 Dy 60.3(8) . . ?
O6 C15 C16 117.5(13) . . ?
O7 C15 O6 120.4(15) . . ?
O7 C15 Dy 60.7(8) . . ?
O7 C15 C16 122.1(12) . . ?
C16 C15 Dy 170.4(12) . . ?
O3 C2 C1 112.7(13) . . ?
C3 C2 O3 123.3(13) . . ?
C3 C2 C1 123.9(14) . . ?
C18 C16 C15 102.5(15) . . ?
C17 C16 C18 108.1(15) . . ?
C17 C16 C15 111.6(13) . . ?
C19 C16 C18 110.3(19) . . ?
C19 C16 C17 113.4(16) . . ?
C19 C16 C15 110.3(14) . . ?
C8 N3 H3A 120.0 . . ?
C8 N3 H3B 120.0 . . ?
H3A N3 H3B 120.0 . . ?

loop_
_geom_bond_atom_site_label_1
_geom_bond_atom_site_label_2
_geom_bond_distance
_geom_bond_site_symmetry_2
_geom_bond_publ_flag
O10 C20 1.264(17) . ?
O10 Dy 2.430(10) . ?
O9 C25 1.31(2) . ?
O9 Dy 2.432(9) . ?
O8 C25 1.23(2) . ?
O8 Dy 2.439(11) . ?
O12 H12 0.9300 . ?
O12 C30 1.40(2) . ?
O12 Co 2.095(10) . ?
O11 C20 1.289(19) . ?
O11 Dy 2.446(11) . ?
O3 C9 1.45(2) . ?
O3 Dy 2.557(11) . ?
O3 C2 1.399(18) . ?
O5 C10 1.275(19) . ?
O5 Co 2.033(11) . ?
C9 H9A 0.9600 . ?
C9 H9B 0.9600 . ?
C9 H9C 0.9600 . ?
O6 Dy 2.452(11) . ?
O6 Co 2.107(10) . ?
O6 C15 1.279(18) . ?
O7 Dy 2.465(11) . ?
O7 C15 1.228(19) . ?
O4 C10 1.247(19) . ?
O4 Dy 2.294(11) . ?
C25 C26 1.52(2) . ?
C25 Dy 2.804(16) . ?
C20 C21 1.49(2) . ?
C20 Dy 2.838(15) . ?
C18 H18A 0.9600 . ?
C18 H18B 0.9600 . ?
C18 H18C 0.9600 . ?
C18 C16 1.54(3) . ?
C21 C23 1.57(3) . ?
C21 C22 1.52(2) . ?
C21 C24 1.55(2) . ?
C26 C29 1.54(3) . ?
C26 C28 1.55(3) . ?
C26 C27 1.51(3) . ?
C10 C11 1.55(2) . ?
C17 H17A 0.9600 . ?
C17 H17B 0.9600 . ?
C17 H17C 0.9600 . ?
C17 C16 1.53(2) . ?
C23 H23A 0.9600 . ?
C23 H23B 0.9600 . ?
C23 H23C 0.9600 . ?
C30 H30A 0.9600 . ?
C30 H30B 0.9600 . ?
C30 H30C 0.9600 . ?
C11 C12 1.50(2) . ?
C11 C13 1.54(3) . ?
C11 C14 1.50(2) . ?
C12 H12A 0.9600 . ?
C12 H12B 0.9600 . ?
C12 H12C 0.9600 . ?
C22 H22A 0.9600 . ?
C22 H22B 0.9600 . ?
C22 H22C 0.9600 . ?
C13 H13A 0.9600 . ?
C13 H13B 0.9600 . ?
C13 H13C 0.9600 . ?
C14 H14A 0.9600 . ?
C14 H14B 0.9600 . ?
C14 H14C 0.9600 . ?
C19 H19A 0.9600 . ?
C19 H19B 0.9600 . ?
C19 H19C 0.9600 . ?
C19 C16 1.47(2) . ?
C29 H29A 0.9600 . ?
C29 H29B 0.9600 . ?
C29 H29C 0.9600 . ?
C24 H24A 0.9600 . ?
C24 H24B 0.9600 . ?
C24 H24C 0.9600 . ?
C28 H28A 0.9600 . ?
C28 H28B 0.9600 . ?
C28 H28C 0.9600 . ?
C27 H27A 0.9600 . ?
C27 H27B 0.9600 . ?
C27 H27C 0.9600 . ?
O14 H14 0.8200 . ?
O14 C32 1.45(2) . ?
O15 H15 0.8200 . ?
O15 C33 1.37(2) . ?
O13 H13 0.8200 . ?
O13 C31 1.39(3) . ?
C33 H33A 0.9600 . ?
C33 H33B 0.9600 . ?
C33 H33C 0.9600 . ?
C31 H31A 0.9600 . ?
C31 H31B 0.9600 . ?
C31 H31C 0.9600 . ?
C32 H32A 0.9600 . ?
C32 H32B 0.9600 . ?
C32 H32C 0.9600 . ?
Dy O1 2.326(11) . ?
Co O1 2.061(11) . ?
Co N1 2.076(11) . ?
Co O2 2.125(10) . ?
N2 H2 0.8600 . ?
N2 N1 1.322(17) . ?
N2 C8 1.35(2) . ?
O1 C1 1.315(18) . ?
C1 C6 1.41(2) . ?
C1 C2 1.42(2) . ?
N1 C7 1.30(2) . ?
C3 H3 0.9300 . ?
C3 C4 1.41(2) . ?
C3 C2 1.39(2) . ?
C7 H7 0.9300 . ?
C7 C6 1.46(2) . ?
C5 H5 0.9300 . ?
C5 C6 1.40(2) . ?
C5 C4 1.34(2) . ?
C4 H4 0.9300 . ?
O2 C8 1.28(2) . ?
C8 N3 1.35(2) . ?
C15 C16 1.58(2) . ?
N3 H3A 0.8600 . ?
N3 H3B 0.8600 . ?

loop_
_geom_torsion_atom_site_label_1
_geom_torsion_atom_site_label_2
_geom_torsion_atom_site_label_3
_geom_torsion_atom_site_label_4
_geom_torsion
_geom_torsion_site_symmetry_1
_geom_torsion_site_symmetry_2
_geom_torsion_site_symmetry_3
_geom_torsion_site_symmetry_4
_geom_torsion_publ_flag
O10 C20 C21 C23 -119.9(16) . . . . ?
O10 C20 C21 C22 122.1(16) . . . . ?
O10 C20 C21 C24 -5(2) . . . . ?
O9 C25 C26 C29 -128.1(17) . . . . ?
O9 C25 C26 C28 -9(3) . . . . ?
O9 C25 C26 C27 110.8(19) . . . . ?
O8 C25 C26 C29 53(2) . . . . ?
O8 C25 C26 C28 172(2) . . . . ?
O8 C25 C26 C27 -68(2) . . . . ?
O11 C20 C21 C23 62.0(19) . . . . ?
O11 C20 C21 C22 -56(2) . . . . ?
O11 C20 C21 C24 176.9(15) . . . . ?
O5 C10 C11 C12 -10(2) . . . . ?
O5 C10 C11 C13 106.1(16) . . . . ?
O5 C10 C11 C14 -136.2(16) . . . . ?
C9 O3 C2 C1 174.1(14) . . . . ?
C9 O3 C2 C3 -6(2) . . . . ?
O6 C15 C16 C18 -94.0(19) . . . . ?
O6 C15 C16 C17 22(2) . . . . ?
O6 C15 C16 C19 148.6(18) . . . . ?
O7 C15 C16 C18 84(2) . . . . ?
O7 C15 C16 C17 -160.5(16) . . . . ?
O7 C15 C16 C19 -33(3) . . . . ?
O4 C10 C11 C12 173.1(14) . . . . ?
O4 C10 C11 C13 -70.4(17) . . . . ?
O4 C10 C11 C14 47(2) . . . . ?
Dy O10 C20 O11 3.1(14) . . . . ?
Dy O10 C20 C21 -175.1(13) . . . . ?
Dy O9 C25 O8 0.1(16) . . . . ?
Dy O9 C25 C26 -178.7(13) . . . . ?
Dy O8 C25 O9 -0.1(16) . . . . ?
Dy O8 C25 C26 178.7(14) . . . . ?
Dy O11 C20 O10 -3.0(14) . . . . ?
Dy O11 C20 C21 175.1(13) . . . . ?
Dy O3 C2 C1 8.3(18) . . . . ?
Dy O3 C2 C3 -172.2(13) . . . . ?
Dy O6 C15 O7 -8.7(18) . . . . ?
Dy O6 C15 C16 169.3(13) . . . . ?
Dy O7 C15 O6 8.7(18) . . . . ?
Dy O7 C15 C16 -169.3(15) . . . . ?
Dy O4 C10 O5 -23(3) . . . . ?
Dy O4 C10 C11 153.6(12) . . . . ?
Dy O1 C1 C6 166.2(11) . . . . ?
Dy O1 C1 C2 -11.8(19) . . . . ?
Co O5 C10 O4 11(2) . . . . ?
Co O5 C10 C11 -165.1(10) . . . . ?
Co O6 C15 O7 137(3) . . . . ?
Co O6 C15 Dy 146(4) . . . . ?
Co O6 C15 C16 -45(5) . . . . ?
Co O1 C1 C6 -8(2) . . . . ?
Co O1 C1 C2 173.8(10) . . . . ?
Co N1 C7 C6 7(2) . . . . ?
Co O2 C8 N2 -3.1(18) . . . . ?
Co O2 C8 N3 175.9(12) . . . . ?
N2 N1 C7 C6 -176.9(13) . . . . ?
O1 C1 C6 C7 2(3) . . . . ?
O1 C1 C6 C5 178.2(15) . . . . ?
O1 C1 C2 O3 1(2) . . . . ?
O1 C1 C2 C3 -178.6(15) . . . . ?
N1 N2 C8 O2 1(2) . . . . ?
N1 N2 C8 N3 -178.0(13) . . . . ?
N1 C7 C6 C1 -1(2) . . . . ?
N1 C7 C6 C5 -177.5(15) . . . . ?
C6 C1 C2 O3 -177.3(14) . . . . ?
C6 C1 C2 C3 3(2) . . . . ?
C6 C5 C4 C3 -1(3) . . . . ?
C4 C3 C2 O3 179.1(16) . . . . ?
C4 C3 C2 C1 -1(3) . . . . ?
C4 C5 C6 C1 3(3) . . . . ?
C4 C5 C6 C7 179.6(16) . . . . ?
C8 N2 N1 Co 1.7(16) . . . . ?
C8 N2 N1 C7 -175.1(13) . . . . ?
C2 C1 C6 C7 179.8(14) . . . . ?
C2 C1 C6 C5 -4(2) . . . . ?
C2 C3 C4 C5 0(3) . . . . ?

loop_
_twin_individual_id
_twin_individual_mass_fraction_refined
1 0.76(3)
2 0.24(3)
